data_4122496
loop_
_publ_author_name
'Camasso, Nicole M.'
'P\'erez-Temprano, M\'onica H'
'Sanford, Melanie S.'

_publ_section_title
;
 C(sp&#x00B3;)-O bond-forming reductive elimination from Pd(IV) with
 diverse oxygen nucleophiles.
;
_journal_issue 36
_journal_name_full 'Journal of the American Chemical Society'
_journal_page_first 12771
_journal_page_last 12775
_journal_paper_doi 10.1021/ja507056u
_journal_volume 136
_journal_year 2014
_chemical_formula_moiety 'C20 H20 Cl N3 O3 Pd, C H2 Cl2 '
_chemical_formula_sum 'C21 H22 Cl3 N3 O3 Pd'
_chemical_formula_weight 577.17
_chemical_name_systematic
; 
 ? 
;
_space_group_IT_number 2
_symmetry_cell_setting triclinic
_symmetry_space_group_name_Hall '-P 1'
_symmetry_space_group_name_H-M 'P -1'
_atom_sites_solution_hydrogens geom
_atom_sites_solution_primary direct
_atom_sites_solution_secondary difmap
_audit_creation_method SHELXL-97
_cell_angle_alpha 79.823(6)
_cell_angle_beta 85.785(6)
_cell_angle_gamma 81.629(6)
_cell_formula_units_Z 2
_cell_length_a 9.1206(2)
_cell_length_b 9.3526(2)
_cell_length_c 13.6329(10)
_cell_measurement_reflns_used 18791
_cell_measurement_temperature 85(2)
_cell_measurement_theta_max 68.20
_cell_measurement_theta_min 6.60
_cell_volume 1131.05(9)
_computing_cell_refinement 'CrystalClear-SM Expert 2.0 r12'
_computing_data_collection 'CrystalClear-SM Expert 2.0 r12 (Rigaku, 2011)'
_computing_data_reduction 'CrystalClear-SM Expert 2.0 r12'
_computing_molecular_graphics 'Bruker SHELXTL'
_computing_publication_material 'Bruker SHELXTL'
_computing_structure_refinement 'SHELXL-97 (Sheldrick, 1997)'
_computing_structure_solution 'SHELXS-97 (Sheldrick, 1990)'
_diffrn_ambient_temperature 85(2)
_diffrn_detector_area_resol_mean 29.257
_diffrn_measured_fraction_theta_full 0.981
_diffrn_measured_fraction_theta_max 0.981
_diffrn_measurement_device_type 'Rigaku Saturn944+ CCD'
_diffrn_measurement_method \w
_diffrn_radiation_monochromator confocal
_diffrn_radiation_source 'micro-focus rotating anode'
_diffrn_radiation_type CuK\a
_diffrn_radiation_wavelength 1.54178
_diffrn_reflns_av_R_equivalents 0.0648
_diffrn_reflns_av_sigmaI/netI 0.0394
_diffrn_reflns_limit_h_max 10
_diffrn_reflns_limit_h_min -10
_diffrn_reflns_limit_k_max 11
_diffrn_reflns_limit_k_min -11
_diffrn_reflns_limit_l_max 16
_diffrn_reflns_limit_l_min -16
_diffrn_reflns_number 27038
_diffrn_reflns_theta_full 68.21
_diffrn_reflns_theta_max 68.21
_diffrn_reflns_theta_min 6.61
_exptl_absorpt_coefficient_mu 10.124
_exptl_absorpt_correction_T_max 0.8232
_exptl_absorpt_correction_T_min 0.2942
_exptl_absorpt_correction_type multi-scan
_exptl_absorpt_process_details
;
    Higashi, T. (1995). Program for Absorption Correction.
    Rigaku Corporation, Tokyo, Japan.
;
_exptl_crystal_colour colorless
_exptl_crystal_density_diffrn 1.695
_exptl_crystal_density_method 'not measured'
_exptl_crystal_description prism
_exptl_crystal_F_000 580
_exptl_crystal_size_max 0.16
_exptl_crystal_size_mid 0.02
_exptl_crystal_size_min 0.02
_refine_diff_density_max 1.935
_refine_diff_density_min -1.323
_refine_diff_density_rms 0.114
_refine_ls_extinction_method none
_refine_ls_goodness_of_fit_ref 1.090
_refine_ls_hydrogen_treatment constr
_refine_ls_matrix_type full
_refine_ls_number_parameters 282
_refine_ls_number_reflns 4059
_refine_ls_number_restraints 0
_refine_ls_restrained_S_all 1.090
_refine_ls_R_factor_all 0.0385
_refine_ls_R_factor_gt 0.0369
_refine_ls_shift/su_max 0.001
_refine_ls_shift/su_mean 0.000
_refine_ls_structure_factor_coef Fsqd
_refine_ls_weighting_details 'calc w=1/[\s^2^(Fo^2^)+(0.0516P)^2^+2.4976P] where P=(Fo^2^+2Fc^2^)/3'
_refine_ls_weighting_scheme calc
_refine_ls_wR_factor_gt 0.0970
_refine_ls_wR_factor_ref 0.0993
_reflns_number_gt 3855
_reflns_number_total 4059
_reflns_threshold_expression >2sigma(I)
_cod_data_source_file ja507056u_si_001.cif
_cod_data_source_block nc1123
_cod_depositor_comments 'Adding full bibliography for 4122496.cif.'
_cod_database_code 4122496

loop_
_symmetry_equiv_pos_as_xyz
'x, y, z'
'-x, -y, -z'

loop_
_atom_site_label
_atom_site_type_symbol
_atom_site_fract_x
_atom_site_fract_y
_atom_site_fract_z
_atom_site_U_iso_or_equiv
_atom_site_adp_type
_atom_site_occupancy
_atom_site_symmetry_multiplicity
_atom_site_calc_flag
_atom_site_refinement_flags
Pd1 Pd 0.24622(3) 0.29182(3) 0.094902(16) 0.01467(11) Uani 1 1 d .
Cl1 Cl 0.05941(9) 0.17932(10) 0.04884(6) 0.0209(2) Uani 1 1 d .
Cl2 Cl 0.44484(18) 0.2560(2) 0.56373(13) 0.0719(5) Uani 1 1 d .
Cl3 Cl 0.72914(14) 0.3449(2) 0.58534(10) 0.0588(4) Uani 1 1 d .
N1 N 0.4096(3) 0.2174(3) -0.0107(2) 0.0165(6) Uani 1 1 d .
N2 N 0.4284(3) 0.3738(3) 0.1320(2) 0.0163(6) Uani 1 1 d .
N3 N -0.2250(4) 0.0595(4) 0.2982(3) 0.0271(7) Uani 1 1 d .
C1 C 0.3883(4) 0.1475(4) -0.0853(3) 0.0184(7) Uani 1 1 d .
H1A H 0.2912 0.1280 -0.0940 0.022 Uiso 1 1 calc R
C2 C 0.5024(4) 0.1031(4) -0.1496(3) 0.0192(7) Uani 1 1 d .
H2A H 0.4839 0.0563 -0.2030 0.023 Uiso 1 1 calc R
C3 C 0.6446(4) 0.1279(4) -0.1351(3) 0.0211(8) Uani 1 1 d .
H3A H 0.7255 0.0967 -0.1779 0.025 Uiso 1 1 calc R
C4 C 0.6680(4) 0.1992(4) -0.0572(3) 0.0198(7) Uani 1 1 d .
H4A H 0.7649 0.2162 -0.0455 0.024 Uiso 1 1 calc R
C5 C 0.5476(4) 0.2447(4) 0.0029(3) 0.0171(7) Uani 1 1 d .
C6 C 0.5593(4) 0.3291(4) 0.0841(3) 0.0170(7) Uani 1 1 d .
C7 C 0.6935(4) 0.3613(4) 0.1096(3) 0.0219(8) Uani 1 1 d .
H7A H 0.7835 0.3261 0.0767 0.026 Uiso 1 1 calc R
C8 C 0.6953(4) 0.4456(4) 0.1839(3) 0.0230(8) Uani 1 1 d .
H8A H 0.7862 0.4687 0.2027 0.028 Uiso 1 1 calc R
C9 C 0.5618(4) 0.4951(4) 0.2299(3) 0.0210(8) Uani 1 1 d .
H9A H 0.5595 0.5549 0.2796 0.025 Uiso 1 1 calc R
C10 C 0.4323(4) 0.4566(4) 0.2028(3) 0.0197(7) Uani 1 1 d .
H10A H 0.3415 0.4900 0.2356 0.024 Uiso 1 1 calc R
C11 C 0.1107(4) 0.3927(4) 0.1922(3) 0.0178(7) Uani 1 1 d .
C12 C 0.0625(4) 0.5375(4) 0.1493(3) 0.0201(7) Uani 1 1 d .
H12A H 0.0785 0.5664 0.0794 0.024 Uiso 1 1 calc R
C13 C -0.0078(4) 0.6406(4) 0.2049(3) 0.0220(8) Uani 1 1 d .
H13A H -0.0364 0.7390 0.1740 0.026 Uiso 1 1 calc R
C14 C -0.0357(4) 0.5973(4) 0.3068(3) 0.0240(8) Uani 1 1 d .
H14A H -0.0829 0.6661 0.3466 0.029 Uiso 1 1 calc R
C15 C 0.0065(4) 0.4512(4) 0.3499(3) 0.0237(8) Uani 1 1 d .
H15A H -0.0157 0.4221 0.4191 0.028 Uiso 1 1 calc R
C16 C 0.0800(4) 0.3462(4) 0.2956(3) 0.0189(7) Uani 1 1 d .
C17 C 0.1225(4) 0.1873(4) 0.3484(3) 0.0219(8) Uani 1 1 d .
C18 C 0.0308(4) 0.0863(4) 0.3088(3) 0.0241(8) Uani 1 1 d .
H18A H 0.0482 0.0933 0.2357 0.029 Uiso 1 1 calc R
H18B H 0.0587 -0.0168 0.3406 0.029 Uiso 1 1 calc R
C19 C 0.2868(4) 0.1295(4) 0.3281(3) 0.0250(8) Uani 1 1 d .
H19A H 0.3083 0.0281 0.3625 0.037 Uiso 1 1 calc R
H19B H 0.3497 0.1908 0.3526 0.037 Uiso 1 1 calc R
H19C H 0.3070 0.1329 0.2562 0.037 Uiso 1 1 calc R
C20 C 0.0968(4) 0.1687(5) 0.4626(3) 0.0251(8) Uani 1 1 d .
H20A H -0.0087 0.1958 0.4794 0.038 Uiso 1 1 calc R
H20B H 0.1553 0.2322 0.4889 0.038 Uiso 1 1 calc R
H20C H 0.1275 0.0663 0.4922 0.038 Uiso 1 1 calc R
C21 C 0.6118(7) 0.2999(7) 0.5018(4) 0.0542(15) Uani 1 1 d .
H21A H 0.5908 0.3840 0.4472 0.065 Uiso 1 1 calc R
H21B H 0.6620 0.2154 0.4721 0.065 Uiso 1 1 calc R
O1 O -0.1249(3) 0.1355(3) 0.3336(2) 0.0241(6) Uani 1 1 d .
O2 O -0.1756(4) -0.0383(4) 0.2529(3) 0.0409(8) Uani 1 1 d .
O3 O -0.3515(3) 0.1023(3) 0.3182(2) 0.0334(7) Uani 1 1 d .

loop_
_atom_site_aniso_label
_atom_site_aniso_U_11
_atom_site_aniso_U_22
_atom_site_aniso_U_33
_atom_site_aniso_U_23
_atom_site_aniso_U_13
_atom_site_aniso_U_12
Pd1 0.01015(16) 0.02222(16) 0.01282(15) -0.00853(10) 0.00233(10) -0.00068(10)
Cl1 0.0144(4) 0.0318(5) 0.0191(4) -0.0114(3) -0.0001(3) -0.0036(3)
Cl2 0.0493(8) 0.1058(13) 0.0779(11) -0.0480(10) -0.0081(8) -0.0258(8)
Cl3 0.0296(6) 0.1075(11) 0.0532(8) -0.0520(8) 0.0107(6) -0.0144(7)
N1 0.0145(15) 0.0236(15) 0.0114(13) -0.0057(11) 0.0032(12) -0.0012(12)
N2 0.0162(15) 0.0207(14) 0.0116(13) -0.0056(11) 0.0030(12) 0.0007(12)
N3 0.028(2) 0.0291(17) 0.0262(17) -0.0100(14) 0.0006(15) -0.0057(14)
C1 0.0186(19) 0.0215(17) 0.0160(16) -0.0086(13) 0.0009(14) 0.0003(14)
C2 0.023(2) 0.0193(17) 0.0167(17) -0.0078(14) 0.0025(15) -0.0027(14)
C3 0.021(2) 0.0220(17) 0.0196(17) -0.0081(14) 0.0114(15) -0.0028(15)
C4 0.0178(19) 0.0202(17) 0.0224(18) -0.0071(14) 0.0042(15) -0.0043(14)
C5 0.0157(18) 0.0208(17) 0.0150(16) -0.0058(13) 0.0021(14) -0.0013(14)
C6 0.0167(18) 0.0214(16) 0.0136(16) -0.0069(13) 0.0016(14) -0.0007(14)
C7 0.0146(18) 0.0302(19) 0.0214(18) -0.0070(15) 0.0044(15) -0.0047(15)
C8 0.0153(19) 0.033(2) 0.0236(19) -0.0098(16) 0.0022(15) -0.0067(15)
C9 0.0214(19) 0.0251(18) 0.0190(17) -0.0106(14) 0.0000(15) -0.0034(15)
C10 0.0168(19) 0.0266(18) 0.0169(17) -0.0111(14) 0.0036(14) 0.0000(14)
C11 0.0092(17) 0.0294(18) 0.0178(17) -0.0135(14) 0.0003(14) -0.0017(14)
C12 0.0132(18) 0.0296(19) 0.0195(17) -0.0076(15) 0.0035(14) -0.0074(14)
C13 0.0164(18) 0.0241(18) 0.028(2) -0.0115(15) 0.0002(16) -0.0019(14)
C14 0.0201(19) 0.0302(19) 0.0257(19) -0.0192(16) 0.0029(16) -0.0013(15)
C15 0.020(2) 0.037(2) 0.0166(17) -0.0134(16) 0.0022(15) -0.0027(16)
C16 0.0123(17) 0.0298(19) 0.0168(17) -0.0100(15) 0.0021(14) -0.0038(14)
C17 0.0173(19) 0.032(2) 0.0170(18) -0.0097(15) 0.0037(15) -0.0015(15)
C18 0.021(2) 0.032(2) 0.0206(18) -0.0104(15) 0.0023(16) 0.0003(16)
C19 0.022(2) 0.032(2) 0.0186(18) -0.0063(15) 0.0030(15) 0.0017(16)
C20 0.020(2) 0.040(2) 0.0160(18) -0.0069(16) 0.0030(15) -0.0063(16)
C21 0.062(4) 0.073(4) 0.034(3) -0.026(3) -0.007(3) -0.005(3)
O1 0.0185(14) 0.0312(14) 0.0245(14) -0.0118(11) 0.0011(11) -0.0016(11)
O2 0.0329(18) 0.0444(18) 0.055(2) -0.0336(16) 0.0029(15) -0.0081(14)
O3 0.0192(16) 0.0431(17) 0.0418(17) -0.0176(14) 0.0026(13) -0.0064(13)

loop_
_atom_type_symbol
_atom_type_description
_atom_type_scat_dispersion_real
_atom_type_scat_dispersion_imag
_atom_type_scat_source
C C 0.0181 0.0091 'International Tables Vol C Tables 4.2.6.8 and 6.1.1.4'
H H 0.0000 0.0000 'International Tables Vol C Tables 4.2.6.8 and 6.1.1.4'
N N 0.0311 0.0180 'International Tables Vol C Tables 4.2.6.8 and 6.1.1.4'
O O 0.0492 0.0322 'International Tables Vol C Tables 4.2.6.8 and 6.1.1.4'
Cl Cl 0.3639 0.7018 'International Tables Vol C Tables 4.2.6.8 and 6.1.1.4'
Pd Pd 0.1215 3.9337 'International Tables Vol C Tables 4.2.6.8 and 6.1.1.4'

loop_
_geom_angle_atom_site_label_1
_geom_angle_atom_site_label_2
_geom_angle_atom_site_label_3
_geom_angle
C11 Pd1 N2 92.60(13)
C11 Pd1 N1 169.99(13)
N2 Pd1 N1 79.00(11)
C11 Pd1 Cl1 92.78(10)
N2 Pd1 Cl1 173.93(8)
N1 Pd1 Cl1 95.89(8)
C1 N1 C5 119.4(3)
C1 N1 Pd1 126.8(3)
C5 N1 Pd1 113.8(2)
C10 N2 C6 117.9(3)
C10 N2 Pd1 126.6(3)
C6 N2 Pd1 115.3(2)
O3 N3 O2 128.7(4)
O3 N3 O1 113.3(3)
O2 N3 O1 118.0(3)
N1 C1 C2 122.2(3)
N1 C1 H1A 118.9
C2 C1 H1A 118.9
C1 C2 C3 118.8(3)
C1 C2 H2A 120.6
C3 C2 H2A 120.6
C2 C3 C4 119.3(3)
C2 C3 H3A 120.3
C4 C3 H3A 120.3
C5 C4 C3 118.9(3)
C5 C4 H4A 120.6
C3 C4 H4A 120.6
N1 C5 C4 121.3(3)
N1 C5 C6 115.6(3)
C4 C5 C6 123.0(3)
N2 C6 C7 121.8(3)
N2 C6 C5 115.6(3)
C7 C6 C5 122.6(3)
C6 C7 C8 119.4(4)
C6 C7 H7A 120.3
C8 C7 H7A 120.3
C9 C8 C7 118.6(4)
C9 C8 H8A 120.7
C7 C8 H8A 120.7
C10 C9 C8 119.3(3)
C10 C9 H9A 120.3
C8 C9 H9A 120.3
N2 C10 C9 123.0(3)
N2 C10 H10A 118.5
C9 C10 H10A 118.5
C12 C11 C16 119.2(3)
C12 C11 Pd1 110.3(3)
C16 C11 Pd1 129.7(3)
C13 C12 C11 122.5(4)
C13 C12 H12A 118.7
C11 C12 H12A 118.7
C12 C13 C14 118.8(4)
C12 C13 H13A 120.6
C14 C13 H13A 120.6
C13 C14 C15 119.2(3)
C13 C14 H14A 120.4
C15 C14 H14A 120.4
C16 C15 C14 122.9(4)
C16 C15 H15A 118.6
C14 C15 H15A 118.6
C15 C16 C11 117.3(3)
C15 C16 C17 119.8(3)
C11 C16 C17 122.9(3)
C18 C17 C19 106.7(3)
C18 C17 C20 108.7(3)
C19 C17 C20 106.5(3)
C18 C17 C16 109.2(3)
C19 C17 C16 112.4(3)
C20 C17 C16 113.1(3)
O1 C18 C17 106.7(3)
O1 C18 H18A 110.4
C17 C18 H18A 110.4
O1 C18 H18B 110.4
C17 C18 H18B 110.4
H18A C18 H18B 108.6
C17 C19 H19A 109.5
C17 C19 H19B 109.5
H19A C19 H19B 109.5
C17 C19 H19C 109.5
H19A C19 H19C 109.5
H19B C19 H19C 109.5
C17 C20 H20A 109.5
C17 C20 H20B 109.5
H20A C20 H20B 109.5
C17 C20 H20C 109.5
H20A C20 H20C 109.5
H20B C20 H20C 109.5
Cl2 C21 Cl3 110.5(3)
Cl2 C21 H21A 109.5
Cl3 C21 H21A 109.5
Cl2 C21 H21B 109.5
Cl3 C21 H21B 109.5
H21A C21 H21B 108.1
N3 O1 C18 114.3(3)

loop_
_geom_bond_atom_site_label_1
_geom_bond_atom_site_label_2
_geom_bond_distance
Pd1 C11 2.009(3)
Pd1 N2 2.059(3)
Pd1 N1 2.125(3)
Pd1 Cl1 2.3060(9)
Cl2 C21 1.753(7)
Cl3 C21 1.760(5)
N1 C1 1.342(4)
N1 C5 1.352(5)
N2 C10 1.345(4)
N2 C6 1.366(5)
N3 O3 1.193(5)
N3 O2 1.207(5)
N3 O1 1.395(4)
C1 C2 1.376(5)
C1 H1A 0.9500
C2 C3 1.385(5)
C2 H2A 0.9500
C3 C4 1.394(5)
C3 H3A 0.9500
C4 C5 1.383(5)
C4 H4A 0.9500
C5 C6 1.487(5)
C6 C7 1.384(5)
C7 C8 1.392(5)
C7 H7A 0.9500
C8 C9 1.384(5)
C8 H8A 0.9500
C9 C10 1.377(5)
C9 H9A 0.9500
C10 H10A 0.9500
C11 C12 1.398(5)
C11 C16 1.420(5)
C12 C13 1.386(5)
C12 H12A 0.9500
C13 C14 1.392(6)
C13 H13A 0.9500
C14 C15 1.398(6)
C14 H14A 0.9500
C15 C16 1.398(5)
C15 H15A 0.9500
C16 C17 1.541(5)
C17 C18 1.536(5)
C17 C19 1.539(5)
C17 C20 1.540(5)
C18 O1 1.462(5)
C18 H18A 0.9900
C18 H18B 0.9900
C19 H19A 0.9800
C19 H19B 0.9800
C19 H19C 0.9800
C20 H20A 0.9800
C20 H20B 0.9800
C20 H20C 0.9800
C21 H21A 0.9900
C21 H21B 0.9900

loop_
_geom_torsion_atom_site_label_1
_geom_torsion_atom_site_label_2
_geom_torsion_atom_site_label_3
_geom_torsion_atom_site_label_4
_geom_torsion
C11 Pd1 N1 C1 -141.4(6)
N2 Pd1 N1 C1 -174.8(3)
Cl1 Pd1 N1 C1 8.5(3)
C11 Pd1 N1 C5 39.4(8)
N2 Pd1 N1 C5 6.0(2)
Cl1 Pd1 N1 C5 -170.7(2)
C11 Pd1 N2 C10 3.2(3)
N1 Pd1 N2 C10 177.7(3)
Cl1 Pd1 N2 C10 -149.3(6)
C11 Pd1 N2 C6 178.0(3)
N1 Pd1 N2 C6 -7.5(2)
Cl1 Pd1 N2 C6 25.5(9)
C5 N1 C1 C2 -0.6(5)
Pd1 N1 C1 C2 -179.7(3)
N1 C1 C2 C3 1.8(5)
C1 C2 C3 C4 -1.1(5)
C2 C3 C4 C5 -0.8(5)
C1 N1 C5 C4 -1.4(5)
Pd1 N1 C5 C4 177.8(3)
C1 N1 C5 C6 177.1(3)
Pd1 N1 C5 C6 -3.7(4)
C3 C4 C5 N1 2.1(5)
C3 C4 C5 C6 -176.3(3)
C10 N2 C6 C7 2.9(5)
Pd1 N2 C6 C7 -172.4(3)
C10 N2 C6 C5 -176.9(3)
Pd1 N2 C6 C5 7.8(4)
N1 C5 C6 N2 -2.6(5)
C4 C5 C6 N2 175.9(3)
N1 C5 C6 C7 177.6(3)
C4 C5 C6 C7 -3.9(5)
N2 C6 C7 C8 -2.2(6)
C5 C6 C7 C8 177.6(3)
C6 C7 C8 C9 -0.2(6)
C7 C8 C9 C10 1.7(6)
C6 N2 C10 C9 -1.3(5)
Pd1 N2 C10 C9 173.3(3)
C8 C9 C10 N2 -0.9(6)
N2 Pd1 C11 C12 83.8(3)
N1 Pd1 C11 C12 51.1(8)
Cl1 Pd1 C11 C12 -99.0(2)
N2 Pd1 C11 C16 -85.5(3)
N1 Pd1 C11 C16 -118.2(7)
Cl1 Pd1 C11 C16 91.7(3)
C16 C11 C12 C13 3.5(5)
Pd1 C11 C12 C13 -167.1(3)
C11 C12 C13 C14 -2.1(6)
C12 C13 C14 C15 -0.6(6)
C13 C14 C15 C16 1.9(6)
C14 C15 C16 C11 -0.5(6)
C14 C15 C16 C17 -179.8(3)
C12 C11 C16 C15 -2.1(5)
Pd1 C11 C16 C15 166.4(3)
C12 C11 C16 C17 177.2(3)
Pd1 C11 C16 C17 -14.3(5)
C15 C16 C17 C18 112.7(4)
C11 C16 C17 C18 -66.6(4)
C15 C16 C17 C19 -129.1(4)
C11 C16 C17 C19 51.6(5)
C15 C16 C17 C20 -8.5(5)
C11 C16 C17 C20 172.2(3)
C19 C17 C18 O1 176.6(3)
C20 C17 C18 O1 62.2(4)
C16 C17 C18 O1 -61.6(4)
O3 N3 O1 C18 -179.2(3)
O2 N3 O1 C18 1.0(5)
C17 C18 O1 N3 176.9(3)
